data_4501583
loop_
_publ_author_name
'Hulvey, Zeric'
'Furman, Joshua D.'
'Turner, Sara A.'
'Tang, Min'
'Cheetham, Anthony K.'

_publ_section_title
;
 Dimensionality Trends in Metal&#x2212;Organic Frameworks Containing
 Perfluorinated or Nonfluorinated Benzenedicarboxylates
;
_journal_issue 5
_journal_name_full 'Crystal Growth &amp; Design'
_journal_page_first 2041
_journal_paper_doi 10.1021/cg100121n
_journal_volume 10
_journal_year 2010
_chemical_formula_sum 'C20 H12 Co F4 N2 O4'
_chemical_formula_weight 479.25
_chemical_name_systematic
; 
 ? 
;
_space_group_IT_number 2
_symmetry_cell_setting triclinic
_symmetry_space_group_name_Hall '-P 1'
_symmetry_space_group_name_H-M 'P -1'
_atom_sites_solution_hydrogens geom
_atom_sites_solution_primary direct
_atom_sites_solution_secondary difmap
_audit_creation_method SHELXL-97
_cell_angle_alpha 67.415(6)
_cell_angle_beta 81.259(7)
_cell_angle_gamma 77.594(6)
_cell_formula_units_Z 2
_cell_length_a 9.760(4)
_cell_length_b 10.076(4)
_cell_length_c 11.054(5)
_cell_measurement_temperature 293(2)
_cell_volume 977.4(7)
_computing_cell_refinement 'Bruker XSCANS'
_computing_data_collection 'Bruker XSCANS'
_computing_data_reduction 'Bruker SHELXTL'
_computing_molecular_graphics 'Bruker SHELXTL'
_computing_publication_material 'Bruker SHELXTL'
_computing_structure_refinement 'SHELXL-97 (Sheldrick, 1997)'
_computing_structure_solution 'SHELXS-97 (Sheldrick, 1990)'
_diffrn_ambient_temperature 293(2)
_diffrn_measured_fraction_theta_full 0.992
_diffrn_measured_fraction_theta_max 0.992
_diffrn_measurement_device_type 'Bruker P4'
_diffrn_measurement_method '\w scans'
_diffrn_radiation_monochromator graphite
_diffrn_radiation_source 'fine-focus sealed tube'
_diffrn_radiation_type MoK\a
_diffrn_radiation_wavelength 0.71073
_diffrn_reflns_av_R_equivalents 0.0392
_diffrn_reflns_av_sigmaI/netI 0.0623
_diffrn_reflns_limit_h_max 11
_diffrn_reflns_limit_h_min -10
_diffrn_reflns_limit_k_max 12
_diffrn_reflns_limit_k_min -12
_diffrn_reflns_limit_l_max 13
_diffrn_reflns_limit_l_min -13
_diffrn_reflns_number 7681
_diffrn_reflns_theta_full 25.35
_diffrn_reflns_theta_max 25.35
_diffrn_reflns_theta_min 2.00
_exptl_absorpt_coefficient_mu 0.946
_exptl_absorpt_correction_T_max 0.910
_exptl_absorpt_correction_T_min 0.685
_exptl_absorpt_correction_type multi-scan
_exptl_crystal_colour magenta
_exptl_crystal_density_diffrn 1.628
_exptl_crystal_density_method 'not measured'
_exptl_crystal_description plate
_exptl_crystal_F_000 482
_exptl_crystal_size_max 0.3
_exptl_crystal_size_mid 0.15
_exptl_crystal_size_min 0.1
_refine_diff_density_max 0.705
_refine_diff_density_min -0.373
_refine_diff_density_rms 0.096
_refine_ls_extinction_method none
_refine_ls_goodness_of_fit_ref 1.060
_refine_ls_hydrogen_treatment constr
_refine_ls_matrix_type full
_refine_ls_number_parameters 292
_refine_ls_number_reflns 3543
_refine_ls_number_restraints 0
_refine_ls_restrained_S_all 1.060
_refine_ls_R_factor_all 0.0837
_refine_ls_R_factor_gt 0.0579
_refine_ls_shift/su_max 0.001
_refine_ls_shift/su_mean 0.000
_refine_ls_structure_factor_coef Fsqd
_refine_ls_weighting_details 'calc w=1/[\s^2^(Fo^2^)+(0.0754P)^2^+0.4685P] where P=(Fo^2^+2Fc^2^)/3'
_refine_ls_weighting_scheme calc
_refine_ls_wR_factor_gt 0.1307
_refine_ls_wR_factor_ref 0.1443
_reflns_number_gt 2651
_reflns_number_total 3543
_reflns_threshold_expression >2sigma(I)
_cod_data_source_file cg100121n_si_002.cif
_cod_data_source_block compound_16
_cod_depositor_comments
;
The following automatic conversions were performed:

'_symmetry_cell_setting' value 'Triclinic' changed to 'triclinic'
according to /home/saulius/struct/CIF-dictionaries/cif_core.dic
dictionary named 'cif_core.dic' version 2.4.2 from 2011-04-26.

Automatic conversion script
Id: cif_fix_values 1715 2011-07-08 13:25:40Z adriana 
;
_cod_original_sg_symbol_H-M P-1
_cod_database_code 4501583

loop_
_symmetry_equiv_pos_as_xyz
'x, y, z'
'-x, -y, -z'

loop_
_atom_site_label
_atom_site_type_symbol
_atom_site_fract_x
_atom_site_fract_y
_atom_site_fract_z
_atom_site_U_iso_or_equiv
_atom_site_adp_type
_atom_site_occupancy
_atom_site_symmetry_multiplicity
_atom_site_calc_flag
_atom_site_refinement_flags
Co1 Co 0.61337(6) 0.87805(6) 0.67294(5) 0.0251(2) Uani 1 1 d .
C1 C 0.4605(4) 0.8032(4) 0.4837(4) 0.0256(9) Uani 1 1 d .
C2 C 0.4785(4) 0.6476(4) 0.4902(4) 0.0273(9) Uani 1 1 d .
C3 C 0.5498(5) 0.6018(4) 0.3922(4) 0.0373(11) Uani 1 1 d .
C4 C 0.4280(5) 0.5404(5) 0.5979(4) 0.0365(11) Uani 1 1 d .
C5 C 0.7909(4) 0.7080(5) 0.8263(4) 0.0304(10) Uani 1 1 d .
C6 C 0.9004(4) 0.6022(4) 0.9157(4) 0.0305(10) Uani 1 1 d .
C7 C 0.9012(5) 0.5943(5) 1.0421(4) 0.0396(12) Uani 1 1 d .
C8 C 0.9984(5) 0.4933(5) 1.1253(4) 0.0379(11) Uani 1 1 d .
C9 C 0.4167(5) 0.7290(5) 0.9066(5) 0.0510(14) Uani 1 1 d .
H9 H 0.4440 0.6528 0.8755 0.056(15) Uiso 1 1 calc R
C10 C 0.4134(5) 0.9614(5) 0.8836(4) 0.0422(12) Uani 1 1 d .
H10 H 0.4415 1.0513 0.8373 0.028(11) Uiso 1 1 calc R
C11 C 0.3340(6) 0.7044(6) 1.0228(6) 0.0599(16) Uani 1 1 d .
H11 H 0.3098 0.6127 1.0692 0.11(3) Uiso 1 1 calc R
C12 C 0.3273(6) 0.9469(5) 0.9955(5) 0.0558(15) Uani 1 1 d .
H12 H 0.2956 1.0268 1.0210 0.062(16) Uiso 1 1 calc R
C13 C 0.2869(6) 0.8155(6) 1.0708(5) 0.0507(13) Uani 1 1 d .
C14 C 0.1969(6) 0.7948(7) 1.2021(6) 0.0631(16) Uani 1 1 d .
H14A H 0.1911 0.6924 1.2489 0.10(2) Uiso 1 1 calc R
H14B H 0.2392 0.8280 1.2569 0.11(3) Uiso 1 1 calc R
C15 C 1.0538(6) 0.8815(8) 0.1720(6) 0.0728(19) Uani 1 1 d .
H15A H 1.0098 0.8419 0.1233 0.070(19) Uiso 1 1 calc R
H15B H 1.0620 0.9814 0.1168 0.068(19) Uiso 1 1 calc R
C16 C 0.9605(6) 0.8804(7) 0.2958(5) 0.0576(15) Uani 1 1 d .
C17 C 0.9278(6) 0.9962(7) 0.3342(6) 0.0628(16) Uani 1 1 d .
H17 H 0.9688 1.0786 0.2879 0.078(19) Uiso 1 1 calc R
C18 C 0.9033(7) 0.7570(7) 0.3763(6) 0.0674(18) Uani 1 1 d .
H18 H 0.9266 0.6719 0.3577 0.059(16) Uiso 1 1 calc R
C19 C 0.8344(5) 0.9932(6) 0.4411(5) 0.0481(13) Uani 1 1 d .
H19 H 0.8123 1.0762 0.4629 0.073(18) Uiso 1 1 calc R
C20 C 0.8115(5) 0.7614(6) 0.4840(5) 0.0486(13) Uani 1 1 d .
H20 H 0.7748 0.6779 0.5366 0.030(11) Uiso 1 1 calc R
N1 N 0.4601(4) 0.8550(4) 0.8359(3) 0.0291(8) Uani 1 1 d .
N2 N 0.7736(4) 0.8789(4) 0.5156(3) 0.0328(9) Uani 1 1 d .
O1 O 0.4840(3) 0.8198(3) 0.5831(3) 0.0329(7) Uani 1 1 d .
O2 O 0.4211(3) 0.9007(3) 0.3785(3) 0.0329(7) Uani 1 1 d .
O3 O 0.7803(3) 0.8413(3) 0.8036(3) 0.0382(8) Uani 1 1 d .
O4 O 0.7170(3) 0.6571(3) 0.7790(3) 0.0362(7) Uani 1 1 d .
F1 F 0.6066(4) 0.6985(3) 0.2853(3) 0.0741(11) Uani 1 1 d .
F2 F 0.3513(4) 0.5753(3) 0.6973(3) 0.0722(11) Uani 1 1 d .
F3 F 0.8071(3) 0.6838(3) 1.0880(3) 0.0708(11) Uani 1 1 d .
F4 F 0.9936(3) 0.4890(4) 1.2481(3) 0.0710(11) Uani 1 1 d .

loop_
_atom_site_aniso_label
_atom_site_aniso_U_11
_atom_site_aniso_U_22
_atom_site_aniso_U_33
_atom_site_aniso_U_23
_atom_site_aniso_U_13
_atom_site_aniso_U_12
Co1 0.0290(3) 0.0209(3) 0.0217(3) -0.0067(2) 0.0019(2) -0.0014(2)
C1 0.025(2) 0.025(2) 0.024(2) -0.0089(19) 0.0050(18) -0.0042(17)
C2 0.034(2) 0.020(2) 0.025(2) -0.0078(17) -0.0011(18) 0.0001(18)
C3 0.060(3) 0.022(2) 0.024(2) -0.0042(18) 0.015(2) -0.015(2)
C4 0.051(3) 0.026(2) 0.033(2) -0.017(2) 0.008(2) -0.003(2)
C5 0.028(2) 0.031(2) 0.027(2) -0.0074(19) 0.0020(19) -0.0038(19)
C6 0.028(2) 0.029(2) 0.030(2) -0.0069(19) -0.0032(19) 0.0006(18)
C7 0.043(3) 0.036(3) 0.034(3) -0.018(2) 0.001(2) 0.011(2)
C8 0.047(3) 0.039(3) 0.025(2) -0.013(2) -0.010(2) 0.008(2)
C9 0.058(3) 0.042(3) 0.060(3) -0.031(3) 0.029(3) -0.023(3)
C10 0.056(3) 0.024(2) 0.036(3) -0.009(2) 0.020(2) -0.007(2)
C11 0.068(4) 0.040(3) 0.069(4) -0.021(3) 0.034(3) -0.030(3)
C12 0.077(4) 0.037(3) 0.050(3) -0.023(3) 0.023(3) -0.008(3)
C13 0.054(3) 0.050(3) 0.046(3) -0.021(3) 0.017(3) -0.012(3)
C14 0.063(4) 0.066(4) 0.054(4) -0.018(3) 0.012(3) -0.019(3)
C15 0.051(4) 0.105(6) 0.055(4) -0.024(4) 0.009(3) -0.018(4)
C16 0.045(3) 0.083(4) 0.045(3) -0.029(3) 0.019(3) -0.016(3)
C17 0.055(4) 0.068(4) 0.059(4) -0.020(3) 0.027(3) -0.024(3)
C18 0.081(4) 0.072(4) 0.067(4) -0.054(3) 0.031(3) -0.021(3)
C19 0.044(3) 0.046(3) 0.052(3) -0.019(3) 0.013(3) -0.015(2)
C20 0.057(3) 0.044(3) 0.046(3) -0.023(3) 0.019(3) -0.016(3)
N1 0.033(2) 0.0283(19) 0.0247(19) -0.0100(15) 0.0051(16) -0.0061(16)
N2 0.029(2) 0.037(2) 0.029(2) -0.0109(17) 0.0032(16) -0.0045(16)
O1 0.0370(18) 0.0359(17) 0.0304(16) -0.0169(14) -0.0025(13) -0.0067(14)
O2 0.0464(19) 0.0197(15) 0.0267(16) -0.0053(13) 0.0008(14) -0.0017(13)
O3 0.0424(19) 0.0283(17) 0.0373(18) -0.0066(14) -0.0072(14) 0.0001(14)
O4 0.0371(19) 0.0319(17) 0.0357(17) -0.0095(14) -0.0036(14) -0.0026(14)
F1 0.133(3) 0.0254(15) 0.0488(18) -0.0121(13) 0.0472(19) -0.0238(17)
F2 0.128(3) 0.0353(16) 0.0513(18) -0.0267(14) 0.0521(19) -0.0299(17)
F3 0.079(2) 0.072(2) 0.0423(17) -0.0288(16) -0.0141(16) 0.0471(18)
F4 0.084(2) 0.082(2) 0.0378(17) -0.0347(16) -0.0243(16) 0.0432(18)

loop_
_atom_type_symbol
_atom_type_description
_atom_type_scat_dispersion_real
_atom_type_scat_dispersion_imag
_atom_type_scat_source
C C 0.0033 0.0016 'International Tables Vol C Tables 4.2.6.8 and 6.1.1.4'
H H 0.0000 0.0000 'International Tables Vol C Tables 4.2.6.8 and 6.1.1.4'
N N 0.0061 0.0033 'International Tables Vol C Tables 4.2.6.8 and 6.1.1.4'
O O 0.0106 0.0060 'International Tables Vol C Tables 4.2.6.8 and 6.1.1.4'
F F 0.0171 0.0103 'International Tables Vol C Tables 4.2.6.8 and 6.1.1.4'
Co Co 0.3494 0.9721 'International Tables Vol C Tables 4.2.6.8 and 6.1.1.4'

loop_
_geom_angle_atom_site_label_1
_geom_angle_atom_site_label_2
_geom_angle_atom_site_label_3
_geom_angle
_geom_angle_site_symmetry_1
_geom_angle_site_symmetry_3
O1 Co1 O2 110.51(12) . 2_676
O1 Co1 N1 89.33(13) . .
O2 Co1 N1 91.43(12) 2_676 .
O1 Co1 N2 89.56(13) . .
O2 Co1 N2 93.98(12) 2_676 .
N1 Co1 N2 174.53(13) . .
O1 Co1 O4 95.89(12) . .
O2 Co1 O4 153.59(12) 2_676 .
N1 Co1 O4 88.19(12) . .
N2 Co1 O4 86.60(12) . .
O1 Co1 O3 155.87(11) . .
O2 Co1 O3 93.61(11) 2_676 .
N1 Co1 O3 89.74(13) . .
N2 Co1 O3 89.09(13) . .
O4 Co1 O3 59.99(11) . .
O1 Co1 C5 125.74(13) . .
O2 Co1 C5 123.75(14) 2_676 .
N1 Co1 C5 89.18(13) . .
N2 Co1 C5 87.13(13) . .
O4 Co1 C5 29.85(12) . .
O3 Co1 C5 30.14(12) . .
O1 C1 O2 127.2(4) . .
O1 C1 C2 116.7(4) . .
O2 C1 C2 116.1(4) . .
C3 C2 C4 115.1(4) . .
C3 C2 C1 123.1(4) . .
C4 C2 C1 121.8(3) . .
F1 C3 C4 118.3(4) . 2_666
F1 C3 C2 119.0(4) . .
C4 C3 C2 122.6(4) 2_666 .
F2 C4 C3 118.0(4) . 2_666
F2 C4 C2 119.8(4) . .
C3 C4 C2 122.2(4) 2_666 .
O4 C5 O3 123.9(4) . .
O4 C5 C6 117.6(4) . .
O3 C5 C6 118.5(4) . .
O4 C5 Co1 61.0(2) . .
O3 C5 Co1 62.9(2) . .
C6 C5 Co1 177.9(3) . .
C7 C6 C8 117.1(4) . 2_767
C7 C6 C5 121.5(4) . .
C8 C6 C5 121.3(4) 2_767 .
F3 C7 C6 120.4(4) . .
F3 C7 C8 118.3(4) . .
C6 C7 C8 121.3(4) . .
F4 C8 C6 119.5(4) . 2_767
F4 C8 C7 118.9(4) . .
C6 C8 C7 121.5(4) 2_767 .
N1 C9 C11 124.0(4) . .
N1 C10 C12 124.3(4) . .
C9 C11 C13 120.1(5) . .
C10 C12 C13 120.6(4) . .
C12 C13 C11 115.8(5) . .
C12 C13 C14 121.2(5) . .
C11 C13 C14 123.0(5) . .
C15 C14 C13 108.0(5) 1_456 .
C14 C15 C16 112.2(5) 1_654 .
C17 C16 C18 116.2(5) . .
C17 C16 C15 122.9(6) . .
C18 C16 C15 120.8(5) . .
C16 C17 C19 120.4(5) . .
C20 C18 C16 119.8(5) . .
N2 C19 C17 124.1(5) . .
N2 C20 C18 123.1(5) . .
C9 N1 C10 115.1(4) . .
C9 N1 Co1 122.5(3) . .
C10 N1 Co1 122.0(3) . .
C20 N2 C19 116.1(4) . .
C20 N2 Co1 119.1(3) . .
C19 N2 Co1 124.7(3) . .
C1 O1 Co1 147.9(3) . .
C1 O2 Co1 129.1(3) . 2_676
C5 O3 Co1 87.0(3) . .
C5 O4 Co1 89.1(2) . .

loop_
_geom_bond_atom_site_label_1
_geom_bond_atom_site_label_2
_geom_bond_distance
_geom_bond_site_symmetry_2
Co1 O1 2.018(3) .
Co1 O2 2.041(3) 2_676
Co1 N1 2.133(3) .
Co1 N2 2.154(3) .
Co1 O4 2.178(3) .
Co1 O3 2.218(3) .
Co1 C5 2.489(4) .
C1 O1 1.233(5) .
C1 O2 1.250(5) .
C1 C2 1.514(5) .
C2 C3 1.373(5) .
C2 C4 1.375(6) .
C3 F1 1.342(5) .
C3 C4 1.366(6) 2_666
C4 F2 1.350(5) .
C4 C3 1.366(6) 2_666
C5 O4 1.239(5) .
C5 O3 1.252(5) .
C5 C6 1.510(6) .
C6 C7 1.369(6) .
C6 C8 1.378(6) 2_767
C7 F3 1.330(5) .
C7 C8 1.383(6) .
C8 F4 1.335(5) .
C8 C6 1.378(6) 2_767
C9 N1 1.331(6) .
C9 C11 1.374(7) .
C10 N1 1.336(5) .
C10 C12 1.362(6) .
C11 C13 1.381(7) .
C12 C13 1.371(7) .
C13 C14 1.543(7) .
C14 C15 1.490(8) 1_456
C15 C14 1.490(8) 1_654
C15 C16 1.521(7) .
C16 C17 1.351(8) .
C16 C18 1.395(8) .
C17 C19 1.373(7) .
C18 C20 1.387(7) .
C19 N2 1.331(6) .
C20 N2 1.323(6) .
O2 Co1 2.041(3) 2_676
